data_7014592
loop_
_publ_author_name
'Lane, Stephanie Renee'
'Sisay, Nebiat'
'Carney, Brett'
'Dannoon, Shorouk'
'Williams, Stephen'
'Engelbrecht, Hendrik Petrus'
'Barnes, Charles Leslie'
'Jurisson, Silvia Sabine'

_publ_section_title
;
 Re(V) and Re(III) complexes with sal2phen and triphenylphosphine:
 rearrangement, oxidation and reduction.
;
_journal_issue 1
_journal_name_full 'Dalton transactions (Cambridge, England : 2003)'
_journal_page_first 269
_journal_page_last 276
_journal_paper_doi 10.1039/c0dt00993h
_journal_volume 40
_journal_year 2011
_chemical_formula_sum 'C33.5 H26.5 Cl9.5 N2 O P Re'
_chemical_formula_weight 1027.01
_space_group_IT_number 2
_symmetry_cell_setting triclinic
_symmetry_Int_Tables_number 2
_symmetry_space_group_name_Hall '-P 1'
_symmetry_space_group_name_H-M 'P -1'
_atom_sites_solution_hydrogens geom
_atom_sites_solution_primary direct
_atom_sites_solution_secondary difmap
_audit_creation_method SHELXL-97
_cell_angle_alpha 91.8540(10)
_cell_angle_beta 108.1690(10)
_cell_angle_gamma 115.2970(10)
_cell_formula_units_Z 2
_cell_length_a 11.1410(8)
_cell_length_b 11.5874(8)
_cell_length_c 17.7337(12)
_cell_measurement_reflns_used 8342
_cell_measurement_temperature 173(2)
_cell_measurement_theta_max 27.1
_cell_measurement_theta_min 2.3
_cell_volume 1929.7(2)
_computing_cell_refinement 'SAINT (Bruker, 1998)'
_computing_data_collection 'SMART (Bruker, 1998)'
_computing_data_reduction 'SAINT (Bruker, 1998)'
_computing_molecular_graphics 'ORTEP-III (Burnett & Johnson, 1996)'
_computing_publication_material 'CIFTAB (Sheldrick, 1997)'
_computing_structure_refinement 'SHELXL-97 (Sheldrick, 1997)'
_computing_structure_solution 'SHELXS-97 (Sheldrick, 1997)'
_diffrn_ambient_temperature 173(2)
_diffrn_measured_fraction_theta_full 0.969
_diffrn_measured_fraction_theta_max 0.969
_diffrn_measurement_device_type 'Bruker SMART CCD area detector'
_diffrn_measurement_method 'omega scans'
_diffrn_radiation_monochromator graphite
_diffrn_radiation_source 'fine-focus sealed tube'
_diffrn_radiation_type MoK\a
_diffrn_radiation_wavelength 0.71073
_diffrn_reflns_av_R_equivalents 0.0251
_diffrn_reflns_av_sigmaI/netI 0.0442
_diffrn_reflns_limit_h_max 14
_diffrn_reflns_limit_h_min -14
_diffrn_reflns_limit_k_max 14
_diffrn_reflns_limit_k_min -14
_diffrn_reflns_limit_l_max 19
_diffrn_reflns_limit_l_min -22
_diffrn_reflns_number 13762
_diffrn_reflns_theta_full 27.14
_diffrn_reflns_theta_max 27.14
_diffrn_reflns_theta_min 1.98
_exptl_absorpt_coefficient_mu 3.879
_exptl_absorpt_correction_T_max 0.83
_exptl_absorpt_correction_T_min 0.28
_exptl_absorpt_correction_type multi-scan
_exptl_absorpt_process_details
;
Data were corrected for decay and absorption using the program SADABS
(Sheldrick, G. M. (2003). SADABS. Version 2.10. University of
G\"ottingen, Germany).
;
_exptl_crystal_colour red
_exptl_crystal_density_diffrn 1.768
_exptl_crystal_density_method 'not measured'
_exptl_crystal_description plate
_exptl_crystal_F_000 1002
_exptl_crystal_size_max 0.45
_exptl_crystal_size_mid 0.30
_exptl_crystal_size_min 0.05
_refine_diff_density_max 3.888
_refine_diff_density_min -4.034
_refine_diff_density_rms 0.147
_refine_ls_extinction_method none
_refine_ls_goodness_of_fit_ref 1.101
_refine_ls_hydrogen_treatment constr
_refine_ls_matrix_type full
_refine_ls_number_parameters 439
_refine_ls_number_reflns 8290
_refine_ls_number_restraints 0
_refine_ls_restrained_S_all 1.101
_refine_ls_R_factor_all 0.0630
_refine_ls_R_factor_gt 0.0515
_refine_ls_shift/su_max 0.016
_refine_ls_shift/su_mean 0.004
_refine_ls_structure_factor_coef Fsqd
_refine_ls_weighting_details 'calc w=1/[\s^2^(Fo^2^)+(0.0305P)^2^+14.0413P] where P=(Fo^2^+2Fc^2^)/3'
_refine_ls_weighting_scheme calc
_refine_ls_wR_factor_gt 0.1139
_refine_ls_wR_factor_ref 0.1204
_reflns_number_gt 7131
_reflns_number_total 8290
_reflns_threshold_expression >2sigma(I)
_cod_data_source_file C0DT00993H.TXT
_cod_data_source_block ReOPPh3t
_cod_original_sg_symbol_H-M P-1
_cod_original_formula_sum 'C33.50 H26.50 Cl9.50 N2 O P Re'
_cod_database_code 7014592

loop_
_symmetry_equiv_pos_as_xyz
'x, y, z'
'-x, -y, -z'

loop_
_atom_site_label
_atom_site_type_symbol
_atom_site_fract_x
_atom_site_fract_y
_atom_site_fract_z
_atom_site_U_iso_or_equiv
_atom_site_adp_type
_atom_site_occupancy
_atom_site_symmetry_multiplicity
_atom_site_calc_flag
_atom_site_refinement_flags
_atom_site_disorder_assembly
_atom_site_disorder_group
Re1 Re 0.13754(3) 0.20948(3) 0.350932(19) 0.03400(9) Uani 1 1 d . . .
Cl1 Cl 0.23851(16) 0.06973(14) 0.41177(11) 0.0345(3) Uani 1 1 d . . .
P1 P 0.04996(17) 0.36202(16) 0.30186(10) 0.0285(3) Uani 1 1 d . . .
O1 O 0.2434(5) 0.3288(4) 0.4506(3) 0.0377(11) Uani 1 1 d . . .
N1 N -0.0263(7) 0.1194(6) 0.4052(5) 0.0493(16) Uani 1 1 d . . .
C1 C 0.2375(7) 0.3361(6) 0.5248(4) 0.0325(14) Uani 1 1 d . . .
Cl2 Cl 0.30701(15) 0.28117(15) 0.28726(10) 0.0332(3) Uani 1 1 d . . .
N2 N -0.0124(5) 0.0826(5) 0.2744(4) 0.0344(13) Uani 1 1 d . . .
C2 C 0.3448(7) 0.4345(6) 0.5884(4) 0.0341(14) Uani 1 1 d . . .
H2 H 0.4237 0.5004 0.5794 0.041 Uiso 1 1 calc R . .
C3 C 0.3384(8) 0.4376(7) 0.6642(5) 0.0420(16) Uani 1 1 d . . .
H3 H 0.4135 0.5051 0.7074 0.050 Uiso 1 1 calc R . .
C4 C 0.2240(9) 0.3435(7) 0.6784(5) 0.0460(18) Uani 1 1 d . . .
H4 H 0.2207 0.3462 0.7313 0.055 Uiso 1 1 calc R . .
C5 C 0.1154(8) 0.2466(7) 0.6161(5) 0.0461(19) Uani 1 1 d . . .
H5 H 0.0370 0.1821 0.6262 0.055 Uiso 1 1 calc R . .
C6 C 0.1179(7) 0.2409(6) 0.5384(5) 0.0383(16) Uani 1 1 d . . .
C7 C -0.0112(9) 0.1371(8) 0.4772(6) 0.052(2) Uani 1 1 d . . .
H7 H -0.0860 0.0813 0.4937 0.063 Uiso 1 1 calc R . .
C8 C -0.1630(7) 0.0194(6) 0.3471(5) 0.0366(15) Uani 1 1 d . . .
C9 C -0.2932(8) -0.0535(8) 0.3549(6) 0.051(2) Uani 1 1 d . . .
H9 H -0.3048 -0.0436 0.4052 0.061 Uiso 1 1 calc R . .
C10 C -0.4054(8) -0.1406(9) 0.2883(7) 0.063(3) Uani 1 1 d . . .
H10 H -0.4952 -0.1905 0.2930 0.076 Uiso 1 1 calc R . .
C11 C -0.3902(8) -0.1567(8) 0.2156(7) 0.065(3) Uani 1 1 d . . .
H11 H -0.4691 -0.2181 0.1709 0.078 Uiso 1 1 calc R . .
C12 C -0.2604(8) -0.0841(8) 0.2063(5) 0.0510(19) Uani 1 1 d . . .
H12 H -0.2495 -0.0945 0.1559 0.061 Uiso 1 1 calc R . .
C13 C -0.1489(6) 0.0030(6) 0.2726(5) 0.0375(16) Uani 1 1 d . . .
C14 C -0.1126(6) 0.3279(6) 0.3209(4) 0.0293(13) Uani 1 1 d . . .
C15 C -0.1040(7) 0.3616(6) 0.3992(4) 0.0350(15) Uani 1 1 d . . .
H15 H -0.0135 0.4105 0.4408 0.042 Uiso 1 1 calc R . .
C16 C -0.2264(7) 0.3244(7) 0.4170(5) 0.0444(18) Uani 1 1 d . . .
H16 H -0.2197 0.3483 0.4705 0.053 Uiso 1 1 calc R . .
C17 C -0.3581(8) 0.2528(8) 0.3570(6) 0.053(2) Uani 1 1 d . . .
H17 H -0.4420 0.2269 0.3692 0.064 Uiso 1 1 calc R . .
C18 C -0.3680(8) 0.2191(8) 0.2798(6) 0.058(2) Uani 1 1 d . . .
H18 H -0.4591 0.1700 0.2387 0.070 Uiso 1 1 calc R . .
C19 C -0.2459(7) 0.2559(7) 0.2609(5) 0.0455(18) Uani 1 1 d . . .
H19 H -0.2537 0.2319 0.2072 0.055 Uiso 1 1 calc R . .
C20 C 0.1714(6) 0.5315(6) 0.3502(4) 0.0293(13) Uani 1 1 d . . .
C21 C 0.1232(7) 0.6224(6) 0.3556(4) 0.0340(14) Uani 1 1 d . . .
H21 H 0.0238 0.5954 0.3355 0.041 Uiso 1 1 calc R . .
C22 C 0.2175(8) 0.7524(7) 0.3898(5) 0.0421(17) Uani 1 1 d . . .
H22 H 0.1827 0.8140 0.3912 0.051 Uiso 1 1 calc R . .
C23 C 0.3622(8) 0.7917(7) 0.4218(5) 0.0475(19) Uani 1 1 d . . .
H23 H 0.4270 0.8801 0.4462 0.057 Uiso 1 1 calc R . .
C24 C 0.4123(8) 0.7012(7) 0.4179(5) 0.0458(18) Uani 1 1 d . . .
H24 H 0.5115 0.7277 0.4407 0.055 Uiso 1 1 calc R . .
C25 C 0.3189(7) 0.5736(6) 0.3813(4) 0.0356(15) Uani 1 1 d . . .
H25 H 0.3544 0.5133 0.3770 0.043 Uiso 1 1 calc R . .
C26 C -0.0031(8) 0.3581(8) 0.1929(4) 0.0424(17) Uani 1 1 d . . .
C27 C -0.0430(13) 0.4499(10) 0.1612(5) 0.072(3) Uani 1 1 d . . .
H27 H -0.0350 0.5181 0.1968 0.086 Uiso 1 1 calc R . .
C28 C -0.0938(16) 0.4433(13) 0.0793(6) 0.095(4) Uani 1 1 d . . .
H28 H -0.1219 0.5060 0.0583 0.114 Uiso 1 1 calc R . .
C29 C -0.1040(15) 0.3453(13) 0.0272(6) 0.096(4) Uani 1 1 d . . .
H29 H -0.1409 0.3396 -0.0296 0.115 Uiso 1 1 calc R . .
C30 C -0.0607(13) 0.2564(13) 0.0576(6) 0.086(4) Uani 1 1 d . . .
H30 H -0.0652 0.1906 0.0218 0.103 Uiso 1 1 calc R . .
C31 C -0.0104(9) 0.2621(9) 0.1405(5) 0.056(2) Uani 1 1 d . . .
H31 H 0.0190 0.2001 0.1613 0.067 Uiso 1 1 calc R . .
C32 C 0.3612(15) 0.3767(13) 0.1014(7) 0.113(5) Uani 1 1 d . . .
H32 H 0.3400 0.3199 0.1417 0.136 Uiso 1 1 calc R . .
Cl3 Cl 0.3316(6) 0.5079(4) 0.1214(3) 0.174(3) Uani 1 1 d . . .
Cl4 Cl 0.2468(4) 0.2845(4) 0.00465(19) 0.1163(13) Uani 1 1 d . . .
Cl5 Cl 0.5369(6) 0.4269(9) 0.1119(3) 0.238(4) Uani 1 1 d . . .
C33 C 0.1511(8) -0.0619(7) 0.1986(5) 0.0469(18) Uani 1 1 d . . .
H33 H 0.1835 0.0037 0.2480 0.056 Uiso 1 1 calc R . .
Cl6 Cl 0.1188(3) 0.0085(2) 0.11287(15) 0.0723(7) Uani 1 1 d . . .
Cl7 Cl 0.2845(3) -0.1075(3) 0.2061(2) 0.0891(9) Uani 1 1 d . . .
Cl8 Cl -0.0054(2) -0.1977(2) 0.19361(15) 0.0613(6) Uani 1 1 d . . .
C34 C 0.454(3) -0.021(3) -0.0279(18) 0.115(10) Uiso 0.50 1 d P . .
Cl9 Cl 0.5135(15) 0.1701(14) 0.0160(9) 0.198(5) Uiso 0.50 1 d P . .
Cl10 Cl 0.508(2) -0.051(2) 0.0730(14) 0.093(6) Uiso 0.15 1 d P . .
Cl11 Cl 0.609(2) -0.016(2) -0.0301(14) 0.183(7) Uiso 0.32 1 d P . .
Cl12 Cl 0.634(2) 0.117(2) -0.0012(13) 0.123(6) Uiso 0.20 1 d P . .
Cl13 Cl 0.4505(10) -0.0015(9) 0.0762(6) 0.083(2) Uiso 0.33 1 d P . .

loop_
_atom_site_aniso_label
_atom_site_aniso_U_11
_atom_site_aniso_U_22
_atom_site_aniso_U_33
_atom_site_aniso_U_23
_atom_site_aniso_U_13
_atom_site_aniso_U_12
Re1 0.04122(15) 0.02861(14) 0.05408(18) 0.01868(11) 0.03135(13) 0.02468(11)
Cl1 0.0328(8) 0.0230(7) 0.0555(10) 0.0142(7) 0.0199(7) 0.0163(6)
P1 0.0311(8) 0.0255(8) 0.0380(9) 0.0086(7) 0.0168(7) 0.0178(7)
O1 0.050(3) 0.025(2) 0.040(3) 0.007(2) 0.015(2) 0.019(2)
N1 0.063(4) 0.037(3) 0.067(5) 0.019(3) 0.034(4) 0.033(3)
C1 0.042(4) 0.037(4) 0.036(4) 0.012(3) 0.015(3) 0.032(3)
Cl2 0.0281(7) 0.0307(8) 0.0460(9) 0.0090(7) 0.0199(7) 0.0136(6)
N2 0.030(3) 0.019(2) 0.065(4) 0.008(2) 0.025(3) 0.015(2)
C2 0.027(3) 0.030(3) 0.051(4) 0.012(3) 0.017(3) 0.016(3)
C3 0.045(4) 0.036(4) 0.043(4) 0.004(3) 0.014(3) 0.018(3)
C4 0.058(5) 0.042(4) 0.053(5) 0.014(4) 0.033(4) 0.026(4)
C5 0.047(4) 0.035(4) 0.078(6) 0.021(4) 0.041(4) 0.024(3)
C6 0.025(3) 0.025(3) 0.061(5) 0.001(3) 0.004(3) 0.017(3)
C7 0.063(5) 0.048(5) 0.080(6) 0.032(4) 0.043(5) 0.044(4)
C8 0.029(3) 0.029(3) 0.055(4) 0.008(3) 0.012(3) 0.018(3)
C9 0.041(4) 0.055(5) 0.069(6) 0.019(4) 0.028(4) 0.026(4)
C10 0.027(4) 0.059(6) 0.094(8) 0.018(5) 0.023(4) 0.011(4)
C11 0.031(4) 0.043(5) 0.085(7) -0.005(5) -0.001(4) 0.001(3)
C12 0.048(4) 0.041(4) 0.058(5) -0.005(4) 0.016(4) 0.019(4)
C13 0.021(3) 0.021(3) 0.066(5) 0.002(3) 0.014(3) 0.008(2)
C14 0.026(3) 0.025(3) 0.041(4) 0.007(3) 0.013(3) 0.014(2)
C15 0.033(3) 0.031(3) 0.049(4) 0.012(3) 0.019(3) 0.019(3)
C16 0.038(4) 0.048(4) 0.063(5) 0.021(4) 0.028(4) 0.026(3)
C17 0.037(4) 0.044(4) 0.095(7) 0.023(4) 0.036(4) 0.024(4)
C18 0.026(4) 0.045(5) 0.090(7) 0.003(5) 0.011(4) 0.013(3)
C19 0.036(4) 0.040(4) 0.060(5) 0.001(4) 0.012(3) 0.020(3)
C20 0.031(3) 0.025(3) 0.039(4) 0.011(3) 0.018(3) 0.015(3)
C21 0.034(3) 0.027(3) 0.048(4) 0.010(3) 0.018(3) 0.017(3)
C22 0.046(4) 0.025(3) 0.065(5) 0.012(3) 0.028(4) 0.020(3)
C23 0.043(4) 0.024(3) 0.073(6) 0.009(3) 0.028(4) 0.009(3)
C24 0.034(4) 0.030(4) 0.074(6) 0.014(4) 0.026(4) 0.010(3)
C25 0.034(3) 0.027(3) 0.055(4) 0.013(3) 0.022(3) 0.018(3)
C26 0.053(4) 0.047(4) 0.035(4) 0.007(3) 0.016(3) 0.030(4)
C27 0.127(9) 0.072(6) 0.043(5) 0.021(5) 0.029(6) 0.070(7)
C28 0.169(13) 0.110(10) 0.044(6) 0.026(6) 0.028(7) 0.103(10)
C29 0.149(12) 0.123(10) 0.032(5) 0.006(6) 0.011(6) 0.092(10)
C30 0.113(9) 0.111(9) 0.045(6) -0.007(6) 0.012(6) 0.076(8)
C31 0.063(5) 0.063(5) 0.043(5) -0.008(4) 0.007(4) 0.041(5)
C32 0.112(10) 0.093(9) 0.054(7) 0.025(6) 0.001(7) -0.004(8)
Cl3 0.222(5) 0.062(2) 0.114(3) 0.010(2) -0.017(3) 0.010(3)
Cl4 0.111(3) 0.107(3) 0.0613(18) 0.0016(17) 0.0051(17) 0.009(2)
Cl5 0.117(4) 0.363(10) 0.085(3) -0.026(4) -0.004(3) 0.012(5)
C33 0.050(4) 0.039(4) 0.050(5) 0.004(3) 0.019(4) 0.018(3)
Cl6 0.120(2) 0.0503(13) 0.0582(14) 0.0136(10) 0.0421(14) 0.0426(14)
Cl7 0.0640(15) 0.115(2) 0.115(2) 0.0271(19) 0.0466(16) 0.0546(16)
Cl8 0.0485(11) 0.0564(13) 0.0759(15) 0.0194(11) 0.0216(11) 0.0215(10)

loop_
_atom_type_symbol
_atom_type_description
_atom_type_scat_dispersion_real
_atom_type_scat_dispersion_imag
_atom_type_scat_source
C C 0.0033 0.0016 'International Tables Vol C Tables 4.2.6.8 and 6.1.1.4'
H H 0.0000 0.0000 'International Tables Vol C Tables 4.2.6.8 and 6.1.1.4'
N N 0.0061 0.0033 'International Tables Vol C Tables 4.2.6.8 and 6.1.1.4'
O O 0.0106 0.0060 'International Tables Vol C Tables 4.2.6.8 and 6.1.1.4'
P P 0.1023 0.0942 'International Tables Vol C Tables 4.2.6.8 and 6.1.1.4'
Cl Cl 0.1484 0.1585 'International Tables Vol C Tables 4.2.6.8 and 6.1.1.4'
Re Re -1.0185 7.2310 'International Tables Vol C Tables 4.2.6.8 and 6.1.1.4'

loop_
_geom_angle_atom_site_label_1
_geom_angle_atom_site_label_2
_geom_angle_atom_site_label_3
_geom_angle
_geom_angle_site_symmetry_1
_geom_angle_site_symmetry_3
_geom_angle_publ_flag
N2 Re1 O1 157.8(2) . . ?
N2 Re1 N1 73.5(3) . . ?
O1 Re1 N1 84.8(2) . . ?
N2 Re1 Cl2 101.99(18) . . ?
O1 Re1 Cl2 100.01(15) . . ?
N1 Re1 Cl2 173.39(17) . . ?
N2 Re1 P1 89.59(17) . . ?
O1 Re1 P1 87.03(14) . . ?
N1 Re1 P1 92.61(16) . . ?
Cl2 Re1 P1 92.14(5) . . ?
N2 Re1 Cl1 95.20(17) . . ?
O1 Re1 Cl1 87.85(14) . . ?
N1 Re1 Cl1 87.07(17) . . ?
Cl2 Re1 Cl1 88.61(5) . . ?
P1 Re1 Cl1 174.89(6) . . ?
C20 P1 C14 105.0(3) . . ?
C20 P1 C26 106.2(3) . . ?
C14 P1 C26 103.0(3) . . ?
C20 P1 Re1 114.5(2) . . ?
C14 P1 Re1 110.6(2) . . ?
C26 P1 Re1 116.3(2) . . ?
C1 O1 Re1 136.9(4) . . ?
C7 N1 C8 119.0(7) . . ?
C7 N1 Re1 127.4(6) . . ?
C8 N1 Re1 113.4(5) . . ?
O1 C1 C2 121.6(6) . . ?
O1 C1 C6 119.2(6) . . ?
C2 C1 C6 119.1(6) . . ?
C13 N2 Re1 131.2(5) . . ?
C3 C2 C1 120.5(6) . . ?
C3 C2 H2 119.7 . . ?
C1 C2 H2 119.7 . . ?
C2 C3 C4 120.7(7) . . ?
C2 C3 H3 119.6 . . ?
C4 C3 H3 119.6 . . ?
C5 C4 C3 119.7(7) . . ?
C5 C4 H4 120.1 . . ?
C3 C4 H4 120.1 . . ?
C4 C5 C6 121.1(7) . . ?
C4 C5 H5 119.4 . . ?
C6 C5 H5 119.4 . . ?
C5 C6 C1 118.7(6) . . ?
C5 C6 C7 114.5(7) . . ?
C1 C6 C7 126.7(7) . . ?
N1 C7 C6 122.7(8) . . ?
N1 C7 H7 118.7 . . ?
C6 C7 H7 118.7 . . ?
C9 C8 C13 119.4(7) . . ?
C9 C8 N1 131.7(7) . . ?
C13 C8 N1 108.9(6) . . ?
C10 C9 C8 118.7(8) . . ?
C10 C9 H9 120.6 . . ?
C8 C9 H9 120.6 . . ?
C11 C10 C9 121.4(7) . . ?
C11 C10 H10 119.3 . . ?
C9 C10 H10 119.3 . . ?
C10 C11 C12 120.8(8) . . ?
C10 C11 H11 119.6 . . ?
C12 C11 H11 119.6 . . ?
C13 C12 C11 117.7(8) . . ?
C13 C12 H12 121.2 . . ?
C11 C12 H12 121.2 . . ?
C12 C13 N2 125.5(7) . . ?
C12 C13 C8 121.9(6) . . ?
N2 C13 C8 112.6(6) . . ?
C19 C14 C15 118.9(6) . . ?
C19 C14 P1 121.3(5) . . ?
C15 C14 P1 119.4(5) . . ?
C16 C15 C14 120.5(7) . . ?
C16 C15 H15 119.7 . . ?
C14 C15 H15 119.7 . . ?
C17 C16 C15 120.0(8) . . ?
C17 C16 H16 120.0 . . ?
C15 C16 H16 120.0 . . ?
C18 C17 C16 120.1(7) . . ?
C18 C17 H17 120.0 . . ?
C16 C17 H17 120.0 . . ?
C17 C18 C19 120.6(8) . . ?
C17 C18 H18 119.7 . . ?
C19 C18 H18 119.7 . . ?
C14 C19 C18 119.8(8) . . ?
C14 C19 H19 120.1 . . ?
C18 C19 H19 120.1 . . ?
C21 C20 C25 118.2(6) . . ?
C21 C20 P1 121.9(5) . . ?
C25 C20 P1 119.8(5) . . ?
C20 C21 C22 121.2(6) . . ?
C20 C21 H21 119.4 . . ?
C22 C21 H21 119.4 . . ?
C23 C22 C21 119.8(6) . . ?
C23 C22 H22 120.1 . . ?
C21 C22 H22 120.1 . . ?
C22 C23 C24 119.7(7) . . ?
C22 C23 H23 120.2 . . ?
C24 C23 H23 120.2 . . ?
C25 C24 C23 120.3(7) . . ?
C25 C24 H24 119.9 . . ?
C23 C24 H24 119.9 . . ?
C24 C25 C20 120.7(6) . . ?
C24 C25 H25 119.6 . . ?
C20 C25 H25 119.6 . . ?
C31 C26 C27 118.9(8) . . ?
C31 C26 P1 121.5(6) . . ?
C27 C26 P1 119.5(6) . . ?
C28 C27 C26 120.8(9) . . ?
C28 C27 H27 119.6 . . ?
C26 C27 H27 119.6 . . ?
C27 C28 C29 119.9(10) . . ?
C27 C28 H28 120.1 . . ?
C29 C28 H28 120.1 . . ?
C30 C29 C28 120.0(9) . . ?
C30 C29 H29 120.0 . . ?
C28 C29 H29 120.0 . . ?
C29 C30 C31 120.2(9) . . ?
C29 C30 H30 119.9 . . ?
C31 C30 H30 119.9 . . ?
C26 C31 C30 120.1(9) . . ?
C26 C31 H31 120.0 . . ?
C30 C31 H31 120.0 . . ?
Cl5 C32 Cl3 111.4(8) . . ?
Cl5 C32 Cl4 110.6(9) . . ?
Cl3 C32 Cl4 110.7(8) . . ?
Cl5 C32 H32 108.0 . . ?
Cl3 C32 H32 108.0 . . ?
Cl4 C32 H32 108.0 . . ?
Cl7 C33 Cl8 110.0(4) . . ?
Cl7 C33 Cl6 110.5(4) . . ?
Cl8 C33 Cl6 110.2(4) . . ?
Cl7 C33 H33 108.7 . . ?
Cl8 C33 H33 108.7 . . ?
Cl6 C33 H33 108.7 . . ?
C34 C34 Cl10 103(5) 2_655 2_655 ?
C34 C34 Cl12 97(4) 2_655 2_655 ?
Cl10 C34 Cl12 160(3) 2_655 2_655 ?
C34 C34 Cl13 90(4) 2_655 2_655 ?
Cl10 C34 Cl13 43.4(16) 2_655 2_655 ?
Cl12 C34 Cl13 142(3) 2_655 2_655 ?
C34 C34 Cl11 79(4) 2_655 2_655 ?
Cl10 C34 Cl11 119(3) 2_655 2_655 ?
Cl12 C34 Cl11 60.9(19) 2_655 2_655 ?
Cl13 C34 Cl11 157(3) 2_655 2_655 ?
C34 C34 Cl11 63(3) 2_655 . ?
Cl10 C34 Cl11 73(2) 2_655 . ?
Cl12 C34 Cl11 121(3) 2_655 . ?
Cl13 C34 Cl11 34.1(11) 2_655 . ?
Cl11 C34 Cl11 141.6(19) 2_655 . ?
C34 C34 Cl10 41(3) 2_655 . ?
Cl10 C34 Cl10 144(2) 2_655 . ?
Cl12 C34 Cl10 56.1(18) 2_655 . ?
Cl13 C34 Cl10 119.6(19) 2_655 . ?
Cl11 C34 Cl10 63.9(16) 2_655 . ?
Cl11 C34 Cl10 85.5(15) . . ?
C34 C34 Cl12 47(3) 2_655 . ?
Cl10 C34 Cl12 55.6(19) 2_655 . ?
Cl12 C34 Cl12 144(2) 2_655 . ?
Cl13 C34 Cl12 54.7(14) 2_655 . ?
Cl11 C34 Cl12 104.3(19) 2_655 . ?
Cl11 C34 Cl12 49.1(12) . . ?
Cl10 C34 Cl12 88.3(14) . . ?
C34 C34 Cl13 54(3) 2_655 . ?
Cl10 C34 Cl13 136(3) 2_655 . ?
Cl12 C34 Cl13 55.7(16) 2_655 . ?
Cl13 C34 Cl13 144.4(18) 2_655 . ?
Cl11 C34 Cl13 31.2(10) 2_655 . ?
Cl11 C34 Cl13 113.8(16) . . ?
Cl10 C34 Cl13 33.1(9) . . ?
Cl12 C34 Cl13 94.1(14) . . ?
C34 C34 Cl9 82(4) 2_655 2_655 ?
Cl10 C34 Cl9 123(3) 2_655 2_655 ?
Cl12 C34 Cl9 63.7(18) 2_655 2_655 ?
Cl13 C34 Cl9 80.6(17) 2_655 2_655 ?
Cl11 C34 Cl9 118(2) 2_655 2_655 ?
Cl11 C34 Cl9 59.5(14) . 2_655 ?
Cl10 C34 Cl9 63.1(14) . 2_655 ?
Cl12 C34 Cl9 104.3(17) . 2_655 ?
Cl13 C34 Cl9 93.1(16) . 2_655 ?
C34 C34 Cl9 66(3) 2_655 . ?
Cl10 C34 Cl9 67(2) 2_655 . ?
Cl12 C34 Cl9 118(2) 2_655 . ?
Cl13 C34 Cl9 98.9(19) 2_655 . ?
Cl11 C34 Cl9 57.8(14) 2_655 . ?
Cl11 C34 Cl9 103.2(17) . . ?
Cl10 C34 Cl9 91.4(15) . . ?
Cl12 C34 Cl9 54.1(12) . . ?
Cl13 C34 Cl9 69.0(12) . . ?
Cl9 C34 Cl9 148.6(15) 2_655 . ?
Cl12 Cl9 Cl11 96.9(12) . 2_655 ?
Cl12 Cl9 C34 43.1(12) . 2_655 ?
Cl11 Cl9 C34 54.9(13) 2_655 2_655 ?
Cl12 Cl9 Cl10 48.3(10) . 2_655 ?
Cl11 Cl9 Cl10 78.9(11) 2_655 2_655 ?
C34 Cl9 Cl10 55.5(13) 2_655 2_655 ?
Cl12 Cl9 C34 56.8(13) . . ?
Cl11 Cl9 C34 46.7(12) 2_655 . ?
C34 Cl9 C34 31.4(15) 2_655 . ?
Cl10 Cl9 C34 35.1(11) 2_655 . ?
Cl12 Cl9 Cl13 84.2(10) . . ?
Cl11 Cl9 Cl13 25.0(7) 2_655 . ?
C34 Cl9 Cl13 41.8(11) 2_655 . ?
Cl10 Cl9 Cl13 86.2(9) 2_655 . ?
C34 Cl9 Cl13 51.2(11) . . ?
Cl13 Cl10 C34 84(2) . 2_655 ?
Cl13 Cl10 Cl12 72.3(17) . 2_655 ?
C34 Cl10 Cl12 84(2) 2_655 2_655 ?
Cl13 Cl10 Cl11 26.4(11) . 2_655 ?
C34 Cl10 Cl11 67(2) 2_655 2_655 ?
Cl12 Cl10 Cl11 52.6(12) 2_655 2_655 ?
Cl13 Cl10 C34 77.1(18) . . ?
C34 Cl10 C34 36(2) 2_655 . ?
Cl12 Cl10 C34 47.6(13) 2_655 . ?
Cl11 Cl10 C34 51.4(13) 2_655 . ?
Cl13 Cl10 Cl9 130.9(19) . 2_655 ?
C34 Cl10 Cl9 78(2) 2_655 2_655 ?
Cl12 Cl10 Cl9 60.7(12) 2_655 2_655 ?
Cl11 Cl10 Cl9 105.7(14) 2_655 2_655 ?
C34 Cl10 Cl9 61.4(13) . 2_655 ?
Cl13 Cl10 Cl11 116.5(18) . . ?
C34 Cl10 Cl11 34.9(19) 2_655 . ?
Cl12 Cl10 Cl11 83.8(14) 2_655 . ?
Cl11 Cl10 Cl11 94.4(13) 2_655 . ?
C34 Cl10 Cl11 45.8(13) . . ?
Cl9 Cl10 Cl11 48.0(8) 2_655 . ?
Cl13 Cl11 Cl12 76.4(18) 2_655 . ?
Cl13 Cl11 C34 93(2) 2_655 2_655 ?
Cl12 Cl11 C34 53.4(16) . 2_655 ?
Cl13 Cl11 C34 61.2(17) 2_655 . ?
Cl12 Cl11 C34 70.1(18) . . ?
C34 Cl11 C34 38.4(19) 2_655 . ?
Cl13 Cl11 Cl10 28.7(13) 2_655 2_655 ?
Cl12 Cl11 Cl10 55.0(13) . 2_655 ?
C34 Cl11 Cl10 64.7(17) 2_655 2_655 ?
C34 Cl11 Cl10 40.5(13) . 2_655 ?
Cl13 Cl11 Cl9 103.0(18) 2_655 2_655 ?
Cl12 Cl11 Cl9 128.5(17) . 2_655 ?
C34 Cl11 Cl9 75.5(17) 2_655 2_655 ?
C34 Cl11 Cl9 65.7(15) . 2_655 ?
Cl10 Cl11 Cl9 100.9(14) 2_655 2_655 ?
Cl13 Cl11 Cl10 109.8(18) 2_655 . ?
Cl12 Cl11 Cl10 78.2(14) . . ?
C34 Cl11 Cl10 26.6(15) 2_655 . ?
C34 Cl11 Cl10 48.6(14) . . ?
Cl10 Cl11 Cl10 85.6(13) 2_655 . ?
Cl9 Cl11 Cl10 53.0(9) 2_655 . ?
C34 Cl12 Cl11 65.8(19) 2_655 . ?
C34 Cl12 Cl10 76.2(19) 2_655 2_655 ?
Cl11 Cl12 Cl10 72.4(16) . 2_655 ?
C34 Cl12 Cl13 78.4(18) 2_655 2_655 ?
Cl11 Cl12 Cl13 36.7(10) . 2_655 ?
Cl10 Cl12 Cl13 39.3(10) 2_655 2_655 ?
C34 Cl12 Cl9 73.1(19) 2_655 . ?
Cl11 Cl12 Cl9 129.8(17) . . ?
Cl10 Cl12 Cl9 71.0(14) 2_655 . ?
Cl13 Cl12 Cl9 109.0(14) 2_655 . ?
C34 Cl12 C34 36(2) 2_655 . ?
Cl11 Cl12 C34 60.7(16) . . ?
Cl10 Cl12 C34 40.7(12) 2_655 . ?
Cl13 Cl12 C34 51.6(12) 2_655 . ?
Cl9 Cl12 C34 69.1(14) . . ?
Cl11 Cl13 Cl10 125(2) 2_655 . ?
Cl11 Cl13 C34 84.6(19) 2_655 2_655 ?
Cl10 Cl13 C34 53.0(17) . 2_655 ?
Cl11 Cl13 Cl12 66.8(16) 2_655 2_655 ?
Cl10 Cl13 Cl12 68.4(16) . 2_655 ?
C34 Cl13 Cl12 73.7(15) 2_655 2_655 ?
Cl11 Cl13 C34 56.3(17) 2_655 . ?
Cl10 Cl13 C34 69.8(18) . . ?
C34 Cl13 C34 35.6(18) 2_655 . ?
Cl12 Cl13 C34 45.9(12) 2_655 . ?
Cl11 Cl13 Cl9 52.0(15) 2_655 . ?
Cl10 Cl13 Cl9 109.9(15) . . ?
C34 Cl13 Cl9 57.6(15) 2_655 . ?
Cl12 Cl13 Cl9 101.2(10) 2_655 . ?
C34 Cl13 Cl9 59.8(12) . . ?

loop_
_geom_bond_atom_site_label_1
_geom_bond_atom_site_label_2
_geom_bond_distance
_geom_bond_site_symmetry_2
_geom_bond_publ_flag
Re1 N2 1.775(6) . ?
Re1 O1 1.891(5) . ?
Re1 N1 2.208(7) . ?
Re1 Cl2 2.3621(15) . ?
Re1 P1 2.4244(16) . ?
Re1 Cl1 2.4422(15) . ?
P1 C20 1.822(7) . ?
P1 C14 1.825(6) . ?
P1 C26 1.829(7) . ?
O1 C1 1.340(8) . ?
N1 C7 1.233(11) . ?
N1 C8 1.469(10) . ?
C1 C2 1.383(10) . ?
C1 C6 1.419(10) . ?
N2 C13 1.391(8) . ?
C2 C3 1.367(10) . ?
C2 H2 0.9500 . ?
C3 C4 1.381(10) . ?
C3 H3 0.9500 . ?
C4 C5 1.368(11) . ?
C4 H4 0.9500 . ?
C5 C6 1.385(11) . ?
C5 H5 0.9500 . ?
C6 C7 1.469(11) . ?
C7 H7 0.9500 . ?
C8 C9 1.386(10) . ?
C8 C13 1.394(10) . ?
C9 C10 1.378(13) . ?
C9 H9 0.9500 . ?
C10 C11 1.369(14) . ?
C10 H10 0.9500 . ?
C11 C12 1.394(12) . ?
C11 H11 0.9500 . ?
C12 C13 1.372(10) . ?
C12 H12 0.9500 . ?
C14 C19 1.389(10) . ?
C14 C15 1.394(9) . ?
C15 C16 1.385(9) . ?
C15 H15 0.9500 . ?
C16 C17 1.379(11) . ?
C16 H16 0.9500 . ?
C17 C18 1.368(13) . ?
C17 H17 0.9500 . ?
C18 C19 1.394(11) . ?
C18 H18 0.9500 . ?
C19 H19 0.9500 . ?
C20 C21 1.384(8) . ?
C20 C25 1.405(9) . ?
C21 C22 1.390(9) . ?
C21 H21 0.9500 . ?
C22 C23 1.383(10) . ?
C22 H22 0.9500 . ?
C23 C24 1.392(10) . ?
C23 H23 0.9500 . ?
C24 C25 1.376(10) . ?
C24 H24 0.9500 . ?
C25 H25 0.9500 . ?
C26 C31 1.384(10) . ?
C26 C27 1.390(11) . ?
C27 C28 1.371(13) . ?
C27 H27 0.9500 . ?
C28 C29 1.382(15) . ?
C28 H28 0.9500 . ?
C29 C30 1.373(15) . ?
C29 H29 0.9500 . ?
C30 C31 1.388(13) . ?
C30 H30 0.9500 . ?
C31 H31 0.9500 . ?
C32 Cl5 1.731(16) . ?
C32 Cl3 1.736(17) . ?
C32 Cl4 1.751(12) . ?
C32 H32 1.0000 . ?
C33 Cl7 1.748(8) . ?
C33 Cl8 1.753(8) . ?
C33 Cl6 1.761(8) . ?
C33 H33 1.0000 . ?
C34 C34 1.09(5) 2_655 ?
C34 Cl10 1.22(4) 2_655 ?
C34 Cl12 1.37(4) 2_655 ?
C34 Cl13 1.51(4) 2_655 ?
C34 Cl11 1.55(4) 2_655 ?
C34 Cl11 1.72(4) . ?
C34 Cl10 1.80(4) . ?
C34 Cl12 1.85(4) . ?
C34 Cl13 1.87(4) . ?
C34 Cl9 1.91(4) 2_655 ?
C34 Cl9 2.07(4) . ?
Cl9 Cl12 1.79(3) . ?
Cl9 Cl11 1.81(2) 2_655 ?
Cl9 C34 1.91(4) 2_655 ?
Cl9 Cl10 1.94(3) 2_655 ?
Cl9 Cl13 2.236(18) . ?
Cl10 Cl13 1.05(2) . ?
Cl10 C34 1.22(4) 2_655 ?
Cl10 Cl12 1.54(3) 2_655 ?
Cl10 Cl11 1.79(3) 2_655 ?
Cl10 Cl9 1.94(3) 2_655 ?
Cl10 Cl11 2.39(3) . ?
Cl11 Cl13 0.97(2) 2_655 ?
Cl11 Cl12 1.49(3) . ?
Cl11 C34 1.55(4) 2_655 ?
Cl11 Cl10 1.79(3) 2_655 ?
Cl11 Cl9 1.81(2) 2_655 ?
Cl12 C34 1.37(4) 2_655 ?
Cl12 Cl10 1.54(3) 2_655 ?
Cl12 Cl13 1.57(2) 2_655 ?
Cl13 Cl11 0.97(2) 2_655 ?
Cl13 C34 1.51(4) 2_655 ?
Cl13 Cl12 1.57(2) 2_655 ?

loop_
_geom_torsion_atom_site_label_1
_geom_torsion_atom_site_label_2
_geom_torsion_atom_site_label_3
_geom_torsion_atom_site_label_4
_geom_torsion
_geom_torsion_site_symmetry_1
_geom_torsion_site_symmetry_2
_geom_torsion_site_symmetry_3
_geom_torsion_site_symmetry_4
_geom_torsion_publ_flag
N2 Re1 P1 C20 -173.5(3) . . . . ?
O1 Re1 P1 C20 28.4(3) . . . . ?
N1 Re1 P1 C20 113.1(3) . . . . ?
Cl2 Re1 P1 C20 -71.5(2) . . . . ?
Cl1 Re1 P1 C20 26.8(7) . . . . ?
N2 Re1 P1 C14 68.1(3) . . . . ?
O1 Re1 P1 C14 -90.0(3) . . . . ?
N1 Re1 P1 C14 -5.3(3) . . . . ?
Cl2 Re1 P1 C14 170.1(2) . . . . ?
Cl1 Re1 P1 C14 -91.5(6) . . . . ?
N2 Re1 P1 C26 -48.9(3) . . . . ?
O1 Re1 P1 C26 153.0(3) . . . . ?
N1 Re1 P1 C26 -122.4(3) . . . . ?
Cl2 Re1 P1 C26 53.0(3) . . . . ?
Cl1 Re1 P1 C26 151.4(6) . . . . ?
N2 Re1 O1 C1 25.7(9) . . . . ?
N1 Re1 O1 C1 14.4(6) . . . . ?
Cl2 Re1 O1 C1 -161.0(5) . . . . ?
P1 Re1 O1 C1 107.3(6) . . . . ?
Cl1 Re1 O1 C1 -72.8(6) . . . . ?
N2 Re1 N1 C7 168.9(7) . . . . ?
O1 Re1 N1 C7 -15.5(6) . . . . ?
Cl2 Re1 N1 C7 121.7(16) . . . . ?
P1 Re1 N1 C7 -102.3(6) . . . . ?
Cl1 Re1 N1 C7 72.6(6) . . . . ?
N2 Re1 N1 C8 -5.2(4) . . . . ?
O1 Re1 N1 C8 170.4(4) . . . . ?
Cl2 Re1 N1 C8 -52.4(19) . . . . ?
P1 Re1 N1 C8 83.6(4) . . . . ?
Cl1 Re1 N1 C8 -101.5(4) . . . . ?
Re1 O1 C1 C2 172.6(5) . . . . ?
Re1 O1 C1 C6 -7.7(9) . . . . ?
O1 Re1 N2 C13 -4.7(10) . . . . ?
N1 Re1 N2 C13 7.0(6) . . . . ?
Cl2 Re1 N2 C13 -178.0(5) . . . . ?
P1 Re1 N2 C13 -85.8(6) . . . . ?
Cl1 Re1 N2 C13 92.4(6) . . . . ?
O1 C1 C2 C3 -178.0(6) . . . . ?
C6 C1 C2 C3 2.3(9) . . . . ?
C1 C2 C3 C4 -0.8(10) . . . . ?
C2 C3 C4 C5 -0.4(11) . . . . ?
C3 C4 C5 C6 -0.1(11) . . . . ?
C4 C5 C6 C1 1.6(10) . . . . ?
C4 C5 C6 C7 -175.6(6) . . . . ?
O1 C1 C6 C5 177.6(6) . . . . ?
C2 C1 C6 C5 -2.7(9) . . . . ?
O1 C1 C6 C7 -5.6(9) . . . . ?
C2 C1 C6 C7 174.1(6) . . . . ?
C8 N1 C7 C6 -175.6(6) . . . . ?
Re1 N1 C7 C6 10.6(10) . . . . ?
C5 C6 C7 N1 179.5(7) . . . . ?
C1 C6 C7 N1 2.6(11) . . . . ?
C7 N1 C8 C9 9.7(11) . . . . ?
Re1 N1 C8 C9 -175.7(7) . . . . ?
C7 N1 C8 C13 -171.1(6) . . . . ?
Re1 N1 C8 C13 3.5(6) . . . . ?
C13 C8 C9 C10 0.0(11) . . . . ?
N1 C8 C9 C10 179.1(7) . . . . ?
C8 C9 C10 C11 0.4(13) . . . . ?
C9 C10 C11 C12 -0.7(15) . . . . ?
C10 C11 C12 C13 0.4(13) . . . . ?
C11 C12 C13 N2 179.6(7) . . . . ?
C11 C12 C13 C8 0.1(12) . . . . ?
Re1 N2 C13 C12 173.3(6) . . . . ?
Re1 N2 C13 C8 -7.0(9) . . . . ?
C9 C8 C13 C12 -0.3(11) . . . . ?
N1 C8 C13 C12 -179.6(6) . . . . ?
C9 C8 C13 N2 -179.9(6) . . . . ?
N1 C8 C13 N2 0.8(8) . . . . ?
C20 P1 C14 C19 138.1(6) . . . . ?
C26 P1 C14 C19 27.1(6) . . . . ?
Re1 P1 C14 C19 -97.9(6) . . . . ?
C20 P1 C14 C15 -49.3(6) . . . . ?
C26 P1 C14 C15 -160.2(5) . . . . ?
Re1 P1 C14 C15 74.8(5) . . . . ?
C19 C14 C15 C16 -0.2(10) . . . . ?
P1 C14 C15 C16 -173.0(5) . . . . ?
C14 C15 C16 C17 0.4(11) . . . . ?
C15 C16 C17 C18 -0.4(12) . . . . ?
C16 C17 C18 C19 0.3(13) . . . . ?
C15 C14 C19 C18 0.1(10) . . . . ?
P1 C14 C19 C18 172.8(6) . . . . ?
C17 C18 C19 C14 -0.1(12) . . . . ?
C14 P1 C20 C21 -31.9(6) . . . . ?
C26 P1 C20 C21 76.8(6) . . . . ?
Re1 P1 C20 C21 -153.5(5) . . . . ?
C14 P1 C20 C25 149.9(5) . . . . ?
C26 P1 C20 C25 -101.4(6) . . . . ?
Re1 P1 C20 C25 28.4(6) . . . . ?
C25 C20 C21 C22 0.8(10) . . . . ?
P1 C20 C21 C22 -177.4(6) . . . . ?
C20 C21 C22 C23 -2.3(11) . . . . ?
C21 C22 C23 C24 1.3(12) . . . . ?
C22 C23 C24 C25 1.1(12) . . . . ?
C23 C24 C25 C20 -2.6(12) . . . . ?
C21 C20 C25 C24 1.7(10) . . . . ?
P1 C20 C25 C24 179.9(6) . . . . ?
C20 P1 C26 C31 137.0(7) . . . . ?
C14 P1 C26 C31 -113.0(7) . . . . ?
Re1 P1 C26 C31 8.2(8) . . . . ?
C20 P1 C26 C27 -45.9(8) . . . . ?
C14 P1 C26 C27 64.2(8) . . . . ?
Re1 P1 C26 C27 -174.6(7) . . . . ?
C31 C26 C27 C28 2.3(16) . . . . ?
P1 C26 C27 C28 -174.9(10) . . . . ?
C26 C27 C28 C29 -1(2) . . . . ?
C27 C28 C29 C30 -1(2) . . . . ?
C28 C29 C30 C31 2(2) . . . . ?
C27 C26 C31 C30 -1.8(14) . . . . ?
P1 C26 C31 C30 175.4(8) . . . . ?
C29 C30 C31 C26 -0.3(18) . . . . ?
C34 C34 Cl9 Cl12 53(3) 2_655 . . . ?
Cl10 C34 Cl9 Cl12 -63(2) 2_655 . . . ?
Cl12 C34 Cl9 Cl12 139(2) 2_655 . . . ?
Cl13 C34 Cl9 Cl12 -33.3(13) 2_655 . . . ?
Cl11 C34 Cl9 Cl12 144.6(19) 2_655 . . . ?
Cl11 C34 Cl9 Cl12 1.2(15) . . . . ?
Cl10 C34 Cl9 Cl12 86.9(15) . . . . ?
Cl13 C34 Cl9 Cl12 111.9(14) . . . . ?
Cl9 C34 Cl9 Cl12 53(3) 2_655 . . . ?
C34 C34 Cl9 Cl11 -92(4) 2_655 . . 2_655 ?
Cl10 C34 Cl9 Cl11 152(3) 2_655 . . 2_655 ?
Cl12 C34 Cl9 Cl11 -6.1(19) 2_655 . . 2_655 ?
Cl13 C34 Cl9 Cl11 -178(2) 2_655 . . 2_655 ?
Cl11 C34 Cl9 Cl11 -143(2) . . . 2_655 ?
Cl10 C34 Cl9 Cl11 -57.7(16) . . . 2_655 ?
Cl12 C34 Cl9 Cl11 -144.6(19) . . . 2_655 ?
Cl13 C34 Cl9 Cl11 -32.8(11) . . . 2_655 ?
Cl9 C34 Cl9 Cl11 -92(4) 2_655 . . 2_655 ?
Cl10 C34 Cl9 C34 -116(5) 2_655 . . 2_655 ?
Cl12 C34 Cl9 C34 85(4) 2_655 . . 2_655 ?
Cl13 C34 Cl9 C34 -86(4) 2_655 . . 2_655 ?
Cl11 C34 Cl9 C34 92(4) 2_655 . . 2_655 ?
Cl11 C34 Cl9 C34 -52(3) . . . 2_655 ?
Cl10 C34 Cl9 C34 34(3) . . . 2_655 ?
Cl12 C34 Cl9 C34 -53(3) . . . 2_655 ?
Cl13 C34 Cl9 C34 59(3) . . . 2_655 ?
Cl9 C34 Cl9 C34 0.000(8) 2_655 . . 2_655 ?
C34 C34 Cl9 Cl10 116(5) 2_655 . . 2_655 ?
Cl12 C34 Cl9 Cl10 -158(3) 2_655 . . 2_655 ?
Cl13 C34 Cl9 Cl10 29.9(15) 2_655 . . 2_655 ?
Cl11 C34 Cl9 Cl10 -152(3) 2_655 . . 2_655 ?
Cl11 C34 Cl9 Cl10 64(2) . . . 2_655 ?
Cl10 C34 Cl9 Cl10 150(2) . . . 2_655 ?
Cl12 C34 Cl9 Cl10 63(2) . . . 2_655 ?
Cl13 C34 Cl9 Cl10 175(2) . . . 2_655 ?
Cl9 C34 Cl9 Cl10 116(5) 2_655 . . 2_655 ?
C34 C34 Cl9 Cl13 -59(3) 2_655 . . . ?
Cl10 C34 Cl9 Cl13 -175(2) 2_655 . . . ?
Cl12 C34 Cl9 Cl13 26.7(18) 2_655 . . . ?
Cl13 C34 Cl9 Cl13 -145.2(18) 2_655 . . . ?
Cl11 C34 Cl9 Cl13 32.8(11) 2_655 . . . ?
Cl11 C34 Cl9 Cl13 -110.7(17) . . . . ?
Cl10 C34 Cl9 Cl13 -25.0(10) . . . . ?
Cl12 C34 Cl9 Cl13 -111.9(14) . . . . ?
Cl9 C34 Cl9 Cl13 -59(3) 2_655 . . . ?
C34 C34 Cl10 Cl13 97(5) 2_655 . . . ?
Cl10 C34 Cl10 Cl13 97(5) 2_655 . . . ?
Cl12 C34 Cl10 Cl13 -78(2) 2_655 . . . ?
Cl13 C34 Cl10 Cl13 147(2) 2_655 . . . ?
Cl11 C34 Cl10 Cl13 -6.6(16) 2_655 . . . ?
Cl11 C34 Cl10 Cl13 149(2) . . . . ?
Cl12 C34 Cl10 Cl13 100.2(18) . . . . ?
Cl9 C34 Cl10 Cl13 -152.8(18) 2_655 . . . ?
Cl9 C34 Cl10 Cl13 46.2(16) . . . . ?
Cl10 C34 Cl10 C34 0.004(7) 2_655 . . 2_655 ?
Cl12 C34 Cl10 C34 -175(6) 2_655 . . 2_655 ?
Cl13 C34 Cl10 C34 50(4) 2_655 . . 2_655 ?
Cl11 C34 Cl10 C34 -104(5) 2_655 . . 2_655 ?
Cl11 C34 Cl10 C34 52(4) . . . 2_655 ?
Cl12 C34 Cl10 C34 3(4) . . . 2_655 ?
Cl13 C34 Cl10 C34 -97(5) . . . 2_655 ?
Cl9 C34 Cl10 C34 110(5) 2_655 . . 2_655 ?
Cl9 C34 Cl10 C34 -51(4) . . . 2_655 ?
C34 C34 Cl10 Cl12 175(6) 2_655 . . 2_655 ?
Cl10 C34 Cl10 Cl12 175(6) 2_655 . . 2_655 ?
Cl13 C34 Cl10 Cl12 -135(3) 2_655 . . 2_655 ?
Cl11 C34 Cl10 Cl12 71.1(19) 2_655 . . 2_655 ?
Cl11 C34 Cl10 Cl12 -133(2) . . . 2_655 ?
Cl12 C34 Cl10 Cl12 178(2) . . . 2_655 ?
Cl13 C34 Cl10 Cl12 78(2) . . . 2_655 ?
Cl9 C34 Cl10 Cl12 -75.1(17) 2_655 . . 2_655 ?
Cl9 C34 Cl10 Cl12 124(2) . . . 2_655 ?
C34 C34 Cl10 Cl11 104(5) 2_655 . . 2_655 ?
Cl10 C34 Cl10 Cl11 104(5) 2_655 . . 2_655 ?
Cl12 C34 Cl10 Cl11 -71.1(19) 2_655 . . 2_655 ?
Cl13 C34 Cl10 Cl11 154(3) 2_655 . . 2_655 ?
Cl11 C34 Cl10 Cl11 156.0(19) . . . 2_655 ?
Cl12 C34 Cl10 Cl11 106.8(19) . . . 2_655 ?
Cl13 C34 Cl10 Cl11 6.6(16) . . . 2_655 ?
Cl9 C34 Cl10 Cl11 -146.2(18) 2_655 . . 2_655 ?
Cl9 C34 Cl10 Cl11 52.8(13) . . . 2_655 ?
C34 C34 Cl10 Cl9 -110(5) 2_655 . . 2_655 ?
Cl10 C34 Cl10 Cl9 -110(5) 2_655 . . 2_655 ?
Cl12 C34 Cl10 Cl9 75.1(17) 2_655 . . 2_655 ?
Cl13 C34 Cl10 Cl9 -60(2) 2_655 . . 2_655 ?
Cl11 C34 Cl10 Cl9 146.2(18) 2_655 . . 2_655 ?
Cl11 C34 Cl10 Cl9 -57.9(13) . . . 2_655 ?
Cl12 C34 Cl10 Cl9 -107.0(16) . . . 2_655 ?
Cl13 C34 Cl10 Cl9 152.8(18) . . . 2_655 ?
Cl9 C34 Cl10 Cl9 -161.0(15) . . . 2_655 ?
C34 C34 Cl10 Cl11 -52(4) 2_655 . . . ?
Cl10 C34 Cl10 Cl11 -52(4) 2_655 . . . ?
Cl12 C34 Cl10 Cl11 133(2) 2_655 . . . ?
Cl13 C34 Cl10 Cl11 -2.1(15) 2_655 . . . ?
Cl11 C34 Cl10 Cl11 -156.0(19) 2_655 . . . ?
Cl12 C34 Cl10 Cl11 -49.1(12) . . . . ?
Cl13 C34 Cl10 Cl11 -149(2) . . . . ?
Cl9 C34 Cl10 Cl11 57.9(13) 2_655 . . . ?
Cl9 C34 Cl10 Cl11 -103.1(17) . . . . ?
C34 C34 Cl11 Cl13 -141(5) 2_655 . . 2_655 ?
Cl10 C34 Cl11 Cl13 -26.0(19) 2_655 . . 2_655 ?
Cl12 C34 Cl11 Cl13 138(3) 2_655 . . 2_655 ?
Cl11 C34 Cl11 Cl13 -141(5) 2_655 . . 2_655 ?
Cl10 C34 Cl11 Cl13 -177(2) . . . 2_655 ?
Cl12 C34 Cl11 Cl13 -85(2) . . . 2_655 ?
Cl13 C34 Cl11 Cl13 -159(3) . . . 2_655 ?
Cl9 C34 Cl11 Cl13 122.0(19) 2_655 . . 2_655 ?
Cl9 C34 Cl11 Cl13 -86(2) . . . 2_655 ?
C34 C34 Cl11 Cl12 -56(4) 2_655 . . . ?
Cl10 C34 Cl11 Cl12 59(2) 2_655 . . . ?
Cl12 C34 Cl11 Cl12 -137(2) 2_655 . . . ?
Cl13 C34 Cl11 Cl12 85(2) 2_655 . . . ?
Cl11 C34 Cl11 Cl12 -56(4) 2_655 . . . ?
Cl10 C34 Cl11 Cl12 -91.6(16) . . . . ?
Cl13 C34 Cl11 Cl12 -73.9(19) . . . . ?
Cl9 C34 Cl11 Cl12 -152.9(17) 2_655 . . . ?
Cl9 C34 Cl11 Cl12 -1.3(16) . . . . ?
Cl10 C34 Cl11 C34 115(5) 2_655 . . 2_655 ?
Cl12 C34 Cl11 C34 -81(4) 2_655 . . 2_655 ?
Cl13 C34 Cl11 C34 141(5) 2_655 . . 2_655 ?
Cl11 C34 Cl11 C34 -0.003(4) 2_655 . . 2_655 ?
Cl10 C34 Cl11 C34 -36(3) . . . 2_655 ?
Cl12 C34 Cl11 C34 56(4) . . . 2_655 ?
Cl13 C34 Cl11 C34 -18(2) . . . 2_655 ?
Cl9 C34 Cl11 C34 -97(4) 2_655 . . 2_655 ?
Cl9 C34 Cl11 C34 54(3) . . . 2_655 ?
C34 C34 Cl11 Cl10 -115(5) 2_655 . . 2_655 ?
Cl12 C34 Cl11 Cl10 164(4) 2_655 . . 2_655 ?
Cl13 C34 Cl11 Cl10 26.0(19) 2_655 . . 2_655 ?
Cl11 C34 Cl11 Cl10 -115(5) 2_655 . . 2_655 ?
Cl10 C34 Cl11 Cl10 -151(2) . . . 2_655 ?
Cl12 C34 Cl11 Cl10 -59(2) . . . 2_655 ?
Cl13 C34 Cl11 Cl10 -133(3) . . . 2_655 ?
Cl9 C34 Cl11 Cl10 148(2) 2_655 . . 2_655 ?
Cl9 C34 Cl11 Cl10 -60.3(19) . . . 2_655 ?
C34 C34 Cl11 Cl9 97(4) 2_655 . . 2_655 ?
Cl10 C34 Cl11 Cl9 -148(2) 2_655 . . 2_655 ?
Cl12 C34 Cl11 Cl9 16(2) 2_655 . . 2_655 ?
Cl13 C34 Cl11 Cl9 -122.0(19) 2_655 . . 2_655 ?
Cl11 C34 Cl11 Cl9 97(4) 2_655 . . 2_655 ?
Cl10 C34 Cl11 Cl9 61.2(14) . . . 2_655 ?
Cl12 C34 Cl11 Cl9 152.9(17) . . . 2_655 ?
Cl13 C34 Cl11 Cl9 79.0(19) . . . 2_655 ?
Cl9 C34 Cl11 Cl9 151.6(16) . . . 2_655 ?
C34 C34 Cl11 Cl10 36(3) 2_655 . . . ?
Cl10 C34 Cl11 Cl10 151(2) 2_655 . . . ?
Cl12 C34 Cl11 Cl10 -45(2) 2_655 . . . ?
Cl13 C34 Cl11 Cl10 177(2) 2_655 . . . ?
Cl11 C34 Cl11 Cl10 36(3) 2_655 . . . ?
Cl12 C34 Cl11 Cl10 91.6(16) . . . . ?
Cl13 C34 Cl11 Cl10 17.7(12) . . . . ?
Cl9 C34 Cl11 Cl10 -61.2(14) 2_655 . . . ?
Cl9 C34 Cl11 Cl10 90.4(16) . . . . ?
Cl13 Cl10 Cl11 Cl13 -31(3) . . . 2_655 ?
C34 Cl10 Cl11 Cl13 -52(3) 2_655 . . 2_655 ?
Cl12 Cl10 Cl11 Cl13 36(2) 2_655 . . 2_655 ?
Cl11 Cl10 Cl11 Cl13 -15.6(16) 2_655 . . 2_655 ?
C34 Cl10 Cl11 Cl13 3(2) . . . 2_655 ?
Cl9 Cl10 Cl11 Cl13 92(2) 2_655 . . 2_655 ?
Cl13 Cl10 Cl11 Cl12 40(2) . . . . ?
C34 Cl10 Cl11 Cl12 19(3) 2_655 . . . ?
Cl12 Cl10 Cl11 Cl12 106.8(16) 2_655 . . . ?
Cl11 Cl10 Cl11 Cl12 55.2(13) 2_655 . . . ?
C34 Cl10 Cl11 Cl12 74(2) . . . . ?
Cl9 Cl10 Cl11 Cl12 162.4(17) 2_655 . . . ?
Cl13 Cl10 Cl11 C34 21(3) . . . 2_655 ?
Cl12 Cl10 Cl11 C34 88(3) 2_655 . . 2_655 ?
Cl11 Cl10 Cl11 C34 36(2) 2_655 . . 2_655 ?
C34 Cl10 Cl11 C34 55(4) . . . 2_655 ?
Cl9 Cl10 Cl11 C34 144(3) 2_655 . . 2_655 ?
Cl13 Cl10 Cl11 C34 -34(2) . . . . ?
C34 Cl10 Cl11 C34 -55(4) 2_655 . . . ?
Cl12 Cl10 Cl11 C34 33.0(18) 2_655 . . . ?
Cl11 Cl10 Cl11 C34 -18.6(16) 2_655 . . . ?
Cl9 Cl10 Cl11 C34 88.6(18) 2_655 . . . ?
Cl13 Cl10 Cl11 Cl10 -15.1(15) . . . 2_655 ?
C34 Cl10 Cl11 Cl10 -36(2) 2_655 . . 2_655 ?
Cl12 Cl10 Cl11 Cl10 51.6(12) 2_655 . . 2_655 ?
Cl11 Cl10 Cl11 Cl10 0.001(1) 2_655 . . 2_655 ?
C34 Cl10 Cl11 Cl10 18.6(16) . . . 2_655 ?
Cl9 Cl10 Cl11 Cl10 107.2(14) 2_655 . . 2_655 ?
Cl13 Cl10 Cl11 Cl9 -122(2) . . . 2_655 ?
C34 Cl10 Cl11 Cl9 -144(3) 2_655 . . 2_655 ?
Cl12 Cl10 Cl11 Cl9 -55.6(13) 2_655 . . 2_655 ?
Cl11 Cl10 Cl11 Cl9 -107.2(14) 2_655 . . 2_655 ?
C34 Cl10 Cl11 Cl9 -88.6(18) . . . 2_655 ?
Cl13 Cl11 Cl12 C34 104(2) 2_655 . . 2_655 ?
C34 Cl11 Cl12 C34 40(2) . . . 2_655 ?
Cl10 Cl11 Cl12 C34 82(2) 2_655 . . 2_655 ?
Cl9 Cl11 Cl12 C34 8(2) 2_655 . . 2_655 ?
Cl10 Cl11 Cl12 C34 -10.4(15) . . . 2_655 ?
Cl13 Cl11 Cl12 Cl10 21.1(15) 2_655 . . 2_655 ?
C34 Cl11 Cl12 Cl10 -82(2) 2_655 . . 2_655 ?
C34 Cl11 Cl12 Cl10 -42.8(14) . . . 2_655 ?
Cl9 Cl11 Cl12 Cl10 -75(2) 2_655 . . 2_655 ?
Cl10 Cl11 Cl12 Cl10 -92.9(13) . . . 2_655 ?
C34 Cl11 Cl12 Cl13 -104(2) 2_655 . . 2_655 ?
C34 Cl11 Cl12 Cl13 -64.0(16) . . . 2_655 ?
Cl10 Cl11 Cl12 Cl13 -21.1(15) 2_655 . . 2_655 ?
Cl9 Cl11 Cl12 Cl13 -96(2) 2_655 . . 2_655 ?
Cl10 Cl11 Cl12 Cl13 -114.0(16) . . . 2_655 ?
Cl13 Cl11 Cl12 Cl9 66(2) 2_655 . . . ?
C34 Cl11 Cl12 Cl9 -38(2) 2_655 . . . ?
C34 Cl11 Cl12 Cl9 2(2) . . . . ?
Cl10 Cl11 Cl12 Cl9 45(2) 2_655 . . . ?
Cl9 Cl11 Cl12 Cl9 -30(4) 2_655 . . . ?
Cl10 Cl11 Cl12 Cl9 -48(2) . . . . ?
Cl13 Cl11 Cl12 C34 64.0(16) 2_655 . . . ?
C34 Cl11 Cl12 C34 -40(2) 2_655 . . . ?
Cl10 Cl11 Cl12 C34 42.8(14) 2_655 . . . ?
Cl9 Cl11 Cl12 C34 -32(2) 2_655 . . . ?
Cl10 Cl11 Cl12 C34 -50.0(14) . . . . ?
Cl11 Cl9 Cl12 C34 -12.4(17) 2_655 . . 2_655 ?
Cl10 Cl9 Cl12 C34 -80.9(19) 2_655 . . 2_655 ?
C34 Cl9 Cl12 C34 -37(2) . . . 2_655 ?
Cl13 Cl9 Cl12 C34 9.2(14) . . . 2_655 ?
Cl11 Cl9 Cl12 Cl11 23(3) 2_655 . . . ?
C34 Cl9 Cl12 Cl11 36(2) 2_655 . . . ?
Cl10 Cl9 Cl12 Cl11 -45(2) 2_655 . . . ?
C34 Cl9 Cl12 Cl11 -2(2) . . . . ?
Cl13 Cl9 Cl12 Cl11 45(2) . . . . ?
Cl11 Cl9 Cl12 Cl10 68.5(15) 2_655 . . 2_655 ?
C34 Cl9 Cl12 Cl10 80.9(19) 2_655 . . 2_655 ?
C34 Cl9 Cl12 Cl10 43.4(13) . . . 2_655 ?
Cl13 Cl9 Cl12 Cl10 90.0(13) . . . 2_655 ?
Cl11 Cl9 Cl12 Cl13 58.6(17) 2_655 . . 2_655 ?
C34 Cl9 Cl12 Cl13 71.0(18) 2_655 . . 2_655 ?
Cl10 Cl9 Cl12 Cl13 -9.9(12) 2_655 . . 2_655 ?
C34 Cl9 Cl12 Cl13 33.5(13) . . . 2_655 ?
Cl13 Cl9 Cl12 Cl13 80.1(13) . . . 2_655 ?
Cl11 Cl9 Cl12 C34 25.1(15) 2_655 . . . ?
C34 Cl9 Cl12 C34 37(2) 2_655 . . . ?
Cl10 Cl9 Cl12 C34 -43.4(13) 2_655 . . . ?
Cl13 Cl9 Cl12 C34 46.6(12) . . . . ?
Cl10 C34 Cl12 C34 175(6) 2_655 . . 2_655 ?
Cl12 C34 Cl12 C34 -0.003(7) 2_655 . . 2_655 ?
Cl13 C34 Cl12 C34 -132(5) 2_655 . . 2_655 ?
Cl11 C34 Cl12 C34 60(4) 2_655 . . 2_655 ?
Cl11 C34 Cl12 C34 -89(4) . . . 2_655 ?
Cl10 C34 Cl12 C34 -3(3) . . . 2_655 ?
Cl13 C34 Cl12 C34 30(3) . . . 2_655 ?
Cl9 C34 Cl12 C34 -65(4) 2_655 . . 2_655 ?
Cl9 C34 Cl12 C34 90(4) . . . 2_655 ?
C34 C34 Cl12 Cl11 89(4) 2_655 . . . ?
Cl10 C34 Cl12 Cl11 -97(2) 2_655 . . . ?
Cl12 C34 Cl12 Cl11 89(4) 2_655 . . . ?
Cl13 C34 Cl12 Cl11 -43.3(13) 2_655 . . . ?
Cl11 C34 Cl12 Cl11 148(2) 2_655 . . . ?
Cl10 C34 Cl12 Cl11 85.5(17) . . . . ?
Cl13 C34 Cl12 Cl11 118.1(18) . . . . ?
Cl9 C34 Cl12 Cl11 23.9(15) 2_655 . . . ?
Cl9 C34 Cl12 Cl11 178.5(19) . . . . ?
C34 C34 Cl12 Cl10 -175(6) 2_655 . . 2_655 ?
Cl12 C34 Cl12 Cl10 -175(6) 2_655 . . 2_655 ?
Cl13 C34 Cl12 Cl10 53.6(17) 2_655 . . 2_655 ?
Cl11 C34 Cl12 Cl10 -115(3) 2_655 . . 2_655 ?
Cl11 C34 Cl12 Cl10 97(2) . . . 2_655 ?
Cl10 C34 Cl12 Cl10 -178(3) . . . 2_655 ?
Cl13 C34 Cl12 Cl10 -145(3) . . . 2_655 ?
Cl9 C34 Cl12 Cl10 121(3) 2_655 . . 2_655 ?
Cl9 C34 Cl12 Cl10 -85(2) . . . 2_655 ?
C34 C34 Cl12 Cl13 132(5) 2_655 . . 2_655 ?
Cl10 C34 Cl12 Cl13 -53.6(17) 2_655 . . 2_655 ?
Cl12 C34 Cl12 Cl13 132(5) 2_655 . . 2_655 ?
Cl11 C34 Cl12 Cl13 -169(3) 2_655 . . 2_655 ?
Cl11 C34 Cl12 Cl13 43.3(13) . . . 2_655 ?
Cl10 C34 Cl12 Cl13 129(2) . . . 2_655 ?
Cl13 C34 Cl12 Cl13 161(2) . . . 2_655 ?
Cl9 C34 Cl12 Cl13 67.2(16) 2_655 . . 2_655 ?
Cl9 C34 Cl12 Cl13 -138.3(16) . . . 2_655 ?
C34 C34 Cl12 Cl9 -90(4) 2_655 . . . ?
Cl10 C34 Cl12 Cl9 85(2) 2_655 . . . ?
Cl12 C34 Cl12 Cl9 -90(4) 2_655 . . . ?
Cl13 C34 Cl12 Cl9 138.3(16) 2_655 . . . ?
Cl11 C34 Cl12 Cl9 -30.4(18) 2_655 . . . ?
Cl11 C34 Cl12 Cl9 -178.5(19) . . . . ?
Cl10 C34 Cl12 Cl9 -92.9(15) . . . . ?
Cl13 C34 Cl12 Cl9 -60.3(13) . . . . ?
Cl9 C34 Cl12 Cl9 -154.6(17) 2_655 . . . ?
C34 Cl10 Cl13 Cl11 48(3) 2_655 . . 2_655 ?
Cl12 Cl10 Cl13 Cl11 -38(3) 2_655 . . 2_655 ?
C34 Cl10 Cl13 Cl11 12(3) . . . 2_655 ?
Cl9 Cl10 Cl13 Cl11 -20(4) 2_655 . . 2_655 ?
Cl11 Cl10 Cl13 Cl11 36(3) . . . 2_655 ?
Cl12 Cl10 Cl13 C34 -85(2) 2_655 . . 2_655 ?
Cl11 Cl10 Cl13 C34 -48(3) 2_655 . . 2_655 ?
C34 Cl10 Cl13 C34 -36(2) . . . 2_655 ?
Cl9 Cl10 Cl13 C34 -68(3) 2_655 . . 2_655 ?
Cl11 Cl10 Cl13 C34 -12.0(16) . . . 2_655 ?
C34 Cl10 Cl13 Cl12 85(2) 2_655 . . 2_655 ?
Cl11 Cl10 Cl13 Cl12 38(3) 2_655 . . 2_655 ?
C34 Cl10 Cl13 Cl12 49.3(13) . . . 2_655 ?
Cl9 Cl10 Cl13 Cl12 17(2) 2_655 . . 2_655 ?
Cl11 Cl10 Cl13 Cl12 73.4(17) . . . 2_655 ?
C34 Cl10 Cl13 C34 36(2) 2_655 . . . ?
Cl12 Cl10 Cl13 C34 -49.3(13) 2_655 . . . ?
Cl11 Cl10 Cl13 C34 -12(3) 2_655 . . . ?
Cl9 Cl10 Cl13 C34 -32(2) 2_655 . . . ?
Cl11 Cl10 Cl13 C34 24.1(16) . . . . ?
C34 Cl10 Cl13 Cl9 -9(2) 2_655 . . . ?
Cl12 Cl10 Cl13 Cl9 -94.5(13) 2_655 . . . ?
Cl11 Cl10 Cl13 Cl9 -57(2) 2_655 . . . ?
C34 Cl10 Cl13 Cl9 -45.2(15) . . . . ?
Cl9 Cl10 Cl13 Cl9 -77(2) 2_655 . . . ?
Cl11 Cl10 Cl13 Cl9 -21(2) . . . . ?
C34 C34 Cl13 Cl11 138(5) 2_655 . . 2_655 ?
Cl10 C34 Cl13 Cl11 69(4) 2_655 . . 2_655 ?
Cl12 C34 Cl13 Cl11 -89(2) 2_655 . . 2_655 ?
Cl13 C34 Cl13 Cl11 138(5) 2_655 . . 2_655 ?
Cl11 C34 Cl13 Cl11 158(3) . . . 2_655 ?
Cl10 C34 Cl13 Cl11 -168(3) . . . 2_655 ?
Cl12 C34 Cl13 Cl11 111(2) . . . 2_655 ?
Cl9 C34 Cl13 Cl11 -144(2) 2_655 . . 2_655 ?
Cl9 C34 Cl13 Cl11 62.1(19) . . . 2_655 ?
C34 C34 Cl13 Cl10 -54(4) 2_655 . . . ?
Cl10 C34 Cl13 Cl10 -123(4) 2_655 . . . ?
Cl12 C34 Cl13 Cl10 79(2) 2_655 . . . ?
Cl13 C34 Cl13 Cl10 -54(4) 2_655 . . . ?
Cl11 C34 Cl13 Cl10 168(3) 2_655 . . . ?
Cl11 C34 Cl13 Cl10 -34(2) . . . . ?
Cl12 C34 Cl13 Cl10 -80.5(19) . . . . ?
Cl9 C34 Cl13 Cl10 24.1(16) 2_655 . . . ?
Cl9 C34 Cl13 Cl10 -129.4(18) . . . . ?
Cl10 C34 Cl13 C34 -69(4) 2_655 . . 2_655 ?
Cl12 C34 Cl13 C34 133(5) 2_655 . . 2_655 ?
Cl13 C34 Cl13 C34 0.003(3) 2_655 . . 2_655 ?
Cl11 C34 Cl13 C34 -138(5) 2_655 . . 2_655 ?
Cl11 C34 Cl13 C34 20(2) . . . 2_655 ?
Cl10 C34 Cl13 C34 54(4) . . . 2_655 ?
Cl12 C34 Cl13 C34 -27(3) . . . 2_655 ?
Cl9 C34 Cl13 C34 78(4) 2_655 . . 2_655 ?
Cl9 C34 Cl13 C34 -75(4) . . . 2_655 ?
C34 C34 Cl13 Cl12 -133(5) 2_655 . . 2_655 ?
Cl10 C34 Cl13 Cl12 158(5) 2_655 . . 2_655 ?
Cl13 C34 Cl13 Cl12 -133(5) 2_655 . . 2_655 ?
Cl11 C34 Cl13 Cl12 89(2) 2_655 . . 2_655 ?
Cl11 C34 Cl13 Cl12 -113(3) . . . 2_655 ?
Cl10 C34 Cl13 Cl12 -79(2) . . . 2_655 ?
Cl12 C34 Cl13 Cl12 -160(2) . . . 2_655 ?
Cl9 C34 Cl13 Cl12 -55.0(16) 2_655 . . 2_655 ?
Cl9 C34 Cl13 Cl12 151(2) . . . 2_655 ?
C34 C34 Cl13 Cl9 75(4) 2_655 . . . ?
Cl10 C34 Cl13 Cl9 6(3) 2_655 . . . ?
Cl12 C34 Cl13 Cl9 -151(2) 2_655 . . . ?
Cl13 C34 Cl13 Cl9 75(4) 2_655 . . . ?
Cl11 C34 Cl13 Cl9 -62.1(19) 2_655 . . . ?
Cl11 C34 Cl13 Cl9 96(2) . . . . ?
Cl10 C34 Cl13 Cl9 129.4(18) . . . . ?
Cl12 C34 Cl13 Cl9 48.9(12) . . . . ?
Cl9 C34 Cl13 Cl9 153.5(15) 2_655 . . . ?
Cl12 Cl9 Cl13 Cl11 -120(2) . . . 2_655 ?
C34 Cl9 Cl13 Cl11 -111(2) 2_655 . . 2_655 ?
Cl10 Cl9 Cl13 Cl11 -71.7(19) 2_655 . . 2_655 ?
C34 Cl9 Cl13 Cl11 -69(2) . . . 2_655 ?
Cl12 Cl9 Cl13 Cl10 -0.8(18) . . . . ?
Cl11 Cl9 Cl13 Cl10 119(3) 2_655 . . . ?
C34 Cl9 Cl13 Cl10 9(2) 2_655 . . . ?
Cl10 Cl9 Cl13 Cl10 48(2) 2_655 . . . ?
C34 Cl9 Cl13 Cl10 50.5(18) . . . . ?
Cl12 Cl9 Cl13 C34 -9.4(15) . . . 2_655 ?
Cl11 Cl9 Cl13 C34 111(2) 2_655 . . 2_655 ?
Cl10 Cl9 Cl13 C34 39.1(14) 2_655 . . 2_655 ?
C34 Cl9 Cl13 C34 42(2) . . . 2_655 ?
Cl12 Cl9 Cl13 Cl12 -71.7(14) . . . 2_655 ?
Cl11 Cl9 Cl13 Cl12 48.5(19) 2_655 . . 2_655 ?
C34 Cl9 Cl13 Cl12 -62.3(15) 2_655 . . 2_655 ?
Cl10 Cl9 Cl13 Cl12 -23.2(12) 2_655 . . 2_655 ?
C34 Cl9 Cl13 Cl12 -20.4(14) . . . 2_655 ?
Cl12 Cl9 Cl13 C34 -51.3(13) . . . . ?
Cl11 Cl9 Cl13 C34 69(2) 2_655 . . . ?
C34 Cl9 Cl13 C34 -42(2) 2_655 . . . ?
Cl10 Cl9 Cl13 C34 -2.8(13) 2_655 . . . ?
